data_7018278
loop_
_publ_author_name
'Mowat, John P. S.'
'Seymour, Valerie R.'
'Griffin, John M.'
'Thompson, Stephen P.'
'Slawin, Alexandra M. Z.'
'Fairen-Jimenez, David'
'D\"uren, Tina'
'Ashbrook, Sharon E.'
'Wright, Paul A.'

_publ_section_title
;
 A novel structural form of MIL-53 observed for the scandium analogue and
 its response to temperature variation and CO(2) adsorption.
;
_journal_issue 14
_journal_name_full 'Dalton transactions (Cambridge, England : 2003)'
_journal_page_first 3937
_journal_page_last 3941
_journal_paper_doi 10.1039/c1dt11729g
_journal_volume 41
_journal_year 2012
_chemical_formula_sum 'C8 O5 Sc'
_chemical_formula_weight 221.04
_chemical_name_common 'from C:/GSASSoln/MIL-53(Sc)/JMEX256/300C/Rebin/P21CNEW1F.cif'
_chemical_name_systematic ' ?'
_space_group_IT_number 14
_symmetry_cell_setting monoclinic
_symmetry_space_group_name_Hall '-P 2ybc'
_symmetry_space_group_name_H-M 'P 1 21/c 1'
_audit_creation_date 2011-09-07T20:43
_audit_creation_method 'from EXP file using GSAS2CIF'
_audit_update_record ' 2011-09-07T20:43 Initial CIF as created by GSAS2CIF'
_cell_angle_alpha 90.0
_cell_angle_beta 106.5514(17)
_cell_angle_gamma 90.0
_cell_formula_units_Z 8
_cell_length_a 20.53822(25)
_cell_length_b 7.29921(12)
_cell_length_c 12.56044(25)
_cell_measurement_temperature 573
_cell_volume 1804.95(5)
_computing_structure_refinement GSAS
_diffrn_ambient_temperature 573
_diffrn_radiation_polarisn_ratio 0.93
_diffrn_radiation_probe x-ray
_diffrn_radiation_type synchrotron
_diffrn_radiation_wavelength 0.825028
_exptl_absorpt_correction_T_max 1.00000
_exptl_absorpt_correction_T_min 1.00000
_exptl_absorpt_process_details
; GSAS Absorption/surface roughness correction: function number 0
No correction is applied.
;
_pd_block_id 2011-09-07T20:43|573K|jpsm|I11
_pd_calc_method 'Rietveld Refinement'
_pd_instr_location ' ?'
_pd_meas_2theta_range_inc 0.005
_pd_meas_2theta_range_max 149.99701
_pd_meas_2theta_range_min 0.962
_pd_meas_number_of_points 29808
_pd_phase_name 'from C:/GSASSoln/MIL-53(Sc)/JMEX256/300C/Rebin/P21CNEW1F.cif'
_pd_proc_2theta_range_inc 0.005
_pd_proc_2theta_range_max 150.00356
_pd_proc_2theta_range_min 0.96855
_pd_proc_info_datetime 2011-09-07T20:43:36
_pd_proc_info_excluded_regions ' ?'
_pd_proc_ls_background_function
; GSAS Background function number 7 with 36 terms.
Linear interpolation
1: 86.0893 2: 81.7415 3: 71.5056 4: 82.3220
5: 82.6855 6: 120.362 7: 141.095 8: 149.773
9: 135.826 10: 100.406 11: 88.6197 12: 66.7253
13: 62.8764 14: 52.7821 15: 54.0688 16: 46.0901
17: 42.6797 18: 46.6047 19: 42.0990 20: 43.3423
21: 45.7149 22: 42.2218 23: 43.4069 24: 45.9704
25: 43.2524 26: 45.1549 27: 45.2076 28: 45.2108
29: 45.7655 30: 47.9726 31: 46.5589 32: 46.0799
33: 46.2510 34: 45.3972 35: 44.4492 36: 44.1557
;
_pd_proc_ls_peak_cutoff 0.00400
_pd_proc_ls_profile_function
;
CW Profile function number 3 with 19 terms
Pseudovoigt profile coefficients as parameterized in
P. Thompson, D.E. Cox & J.B. Hastings (1987). J. Appl. Cryst.,20,79-83.
Asymmetry correction of L.W. Finger, D.E. Cox & A. P. Jephcoat (1994).
J. Appl. Cryst.,27,892-900.
Peak tails are ignored where the intensity is below 0.0040 times the peak
Aniso. broadening axis 0.0 0.0 1.0
;
_pd_proc_ls_prof_R_factor 0.0315
_pd_proc_ls_prof_wR_expected 0.0067
_pd_proc_ls_prof_wR_factor 0.0413
_pd_proc_number_of_points 29808
_pd_spec_mounting ' ?'
_refine_ls_goodness_of_fit_all 6.21
_refine_ls_matrix_type full
_refine_ls_number_parameters 93
_refine_ls_number_restraints 42
_refine_ls_R_Fsqd_factor 0.05549
_refine_ls_shift/su_max 0.03
_refine_ls_shift/su_mean 0.00
_reflns_d_resolution_high 1.206
_reflns_d_resolution_low 9.844
_reflns_limit_h_max 17
_reflns_limit_h_min 0
_reflns_limit_k_max 6
_reflns_limit_k_min 0
_reflns_limit_l_max 10
_reflns_limit_l_min -10
_reflns_number_total 1068
_cod_data_source_file c1dt11729g.txt
_cod_data_source_block 573K_publ
_cod_depositor_comments
;
The following automatic conversions were performed:

'_geom_bond_publ_flag' value 'N' changed to 'n' according to
/home/saulius/struct/CIF-dictionaries/cif_core.dic dictionary named
'cif_core.dic' version 2.4.1 from 2010-06-29 (82
times).

'_geom_angle_publ_flag' value 'N' changed to 'n' according
to /home/saulius/struct/CIF-dictionaries/cif_core.dic dictionary
named 'cif_core.dic' version 2.4.1 from 2010-06-29 (72 times).

Automatic conversion script
Id: cif_fix_values 1715 2011-07-08 13:25:40Z adriana 
;
_cod_database_code 7018278
_gsas_exptl_extinct_corr_t_min 1.00000
_gsas_exptl_extinct_corr_t_max 1.00000

loop_
_symmetry_equiv_pos_site_id
_symmetry_equiv_pos_as_xyz
1 +x,+y,+z
2 -x,+y+1/2,-z+1/2
-1 -x,-y,-z
-2 +x,-y+1/2,+z+1/2

loop_
_atom_site_type_symbol
_atom_site_label
_atom_site_fract_x
_atom_site_fract_y
_atom_site_fract_z
_atom_site_occupancy
_atom_site_thermal_displace_type
_atom_site_U_iso_or_equiv
_atom_site_symmetry_multiplicity
Sc Sc1 -0.00468(20) 0.9350(5) 0.24040(34) 1.0 Uiso 0.0182(6) 4
Sc Sc2 0.49878(22) 1.0719(6) 0.2626(4) 1.0 Uiso 0.0182(6) 4
O O3 0.5087(5) 0.8342(7) 0.1744(5) 1.0 Uiso 0.0275(11) 4
O O5 0.40892(32) 0.9446(9) 0.2702(11) 1.0 Uiso 0.0275(11) 4
O O6 0.0834(4) 1.0147(10) 0.3602(8) 1.0 Uiso 0.0275(11) 4
O O7 0.0075(6) 0.6931(7) 0.3343(5) 1.0 Uiso 0.0275(11) 4
O O9 0.4400(5) 1.3363(11) 0.6025(9) 1.0 Uiso 0.0275(11) 4
O O12 0.41912(33) 0.6432(10) 0.2966(7) 1.0 Uiso 0.0275(11) 4
O O14 0.09616(33) 1.3281(9) 0.3575(8) 1.0 Uiso 0.0275(11) 4
O O18 0.0717(4) 0.5047(8) 0.1682(7) 1.0 Uiso 0.0275(11) 4
O O24 0.05237(31) 0.7985(10) 0.1512(5) 1.0 Uiso 0.0275(11) 4
O O25 0.4349(5) 1.0397(10) 0.5939(6) 1.0 Uiso 0.0275(11) 4
C C4 0.40710(14) 1.1929(8) 0.5592(11) 1.0 Uiso 0.0148(14) 4
C C8 0.19505(12) 0.8888(4) 0.1852(10) 1.0 Uiso 0.0148(14) 4
C C10 0.26408(13) 0.9292(4) 0.2155(11) 1.0 Uiso 0.0148(14) 4
C C11 0.29532(14) 1.32743(34) 0.5002(11) 1.0 Uiso 0.0148(14) 4
C C13 0.11716(15) 1.1636(8) 0.3736(11) 1.0 Uiso 0.0148(14) 4
C C15 0.22358(14) 1.00079(33) 0.4504(13) 1.0 Uiso 0.0148(14) 4
C C16 0.19202(11) 1.17063(34) 0.4262(10) 1.0 Uiso 0.0148(14) 4
C C17 0.22570(15) 1.33769(33) 0.4500(11) 1.0 Uiso 0.0148(14) 4
C C19 0.33228(10) 1.16482(35) 0.5149(12) 1.0 Uiso 0.0148(14) 4
C C20 0.16868(9) 0.7139(4) 0.1890(9) 1.0 Uiso 0.0148(14) 4
C C21 0.29406(13) 1.00480(33) 0.4905(16) 1.0 Uiso 0.0148(14) 4
C C22 0.09590(15) 0.6674(8) 0.1741(11) 1.0 Uiso 0.0148(14) 4
C C23 0.21635(13) 0.5741(4) 0.2210(11) 1.0 Uiso 0.0148(14) 4
C C27 0.30753(10) 0.7803(4) 0.2483(8) 1.0 Uiso 0.0148(14) 4
C C28 0.28585(13) 0.6040(4) 0.2634(8) 1.0 Uiso 0.0148(14) 4
C C30 0.38218(15) 0.7852(8) 0.2630(11) 1.0 Uiso 0.0148(14) 4

loop_
_atom_type_symbol
_atom_type_number_in_cell
_atom_type_scat_dispersion_real
_atom_type_scat_dispersion_imag
_atom_type_scat_Cromer_Mann_a1
_atom_type_scat_Cromer_Mann_a2
_atom_type_scat_Cromer_Mann_a3
_atom_type_scat_Cromer_Mann_a4
_atom_type_scat_Cromer_Mann_b1
_atom_type_scat_Cromer_Mann_b2
_atom_type_scat_Cromer_Mann_b3
_atom_type_scat_Cromer_Mann_b4
_atom_type_scat_Cromer_Mann_c
_atom_type_scat_source
Sc 8.0 0.000 0.000 9.18900 9.02130 7.36790 0.57290 1.64090 136.108 1.46800 51.3531 1.33290 International_Tables_Vol_C
O 40.0 0.000 0.000 3.04850 13.2771 2.28680 5.70110 1.54630 0.32390 0.86700 32.9089 0.25080 International_Tables_Vol_C
C 64.0 0.000 0.000 2.31000 20.8439 1.02000 10.2075 1.58860 0.56870 0.86500 51.6512 0.21560 International_Tables_Vol_C

loop_
_geom_angle_atom_site_label_1
_geom_angle_atom_site_label_2
_geom_angle_atom_site_label_3
_geom_angle
_geom_angle_site_symmetry_1
_geom_angle_site_symmetry_3
_geom_angle_publ_flag
O6 Sc1 O7 83.63(34) 1_555 1_555 n
O6 Sc1 O7 88.84(34) 1_555 2_555 n
O6 Sc1 O14 170.0(5) 1_555 2_545 n
O6 Sc1 O18 96.2(4) 1_555 2_555 n
O6 Sc1 O24 90.9(4) 1_555 1_555 n
O7 Sc1 O7 172.15(23) 1_555 2_555 n
O7 Sc1 O14 87.7(4) 1_555 2_545 n
O7 Sc1 O18 83.6(4) 1_555 2_555 n
O7 Sc1 O24 84.54(33) 1_555 1_555 n
O7 Sc1 O14 99.6(4) 2_555 2_545 n
O7 Sc1 O18 95.07(34) 2_555 2_555 n
O7 Sc1 O24 97.8(4) 2_555 1_555 n
O14 Sc1 O18 78.0(4) 2_545 2_555 n
O14 Sc1 O24 93.1(4) 2_545 1_555 n
O18 Sc1 O24 165.4(4) 2_555 1_555 n
O3 Sc2 O3 169.61(31) 1_555 2_655 n
O3 Sc2 O5 82.9(4) 1_555 1_555 n
O3 Sc2 O9 82.9(4) 1_555 -2_585 n
O3 Sc2 O12 78.99(34) 1_555 2_655 n
O3 Sc2 O25 89.76(34) 1_555 -1_676 n
O3 Sc2 O5 103.2(4) 2_655 1_555 n
O3 Sc2 O9 89.23(34) 2_655 -2_585 n
O3 Sc2 O12 93.4(4) 2_655 2_655 n
O3 Sc2 O25 97.5(4) 2_655 -1_676 n
O5 Sc2 O9 85.0(4) 1_555 -2_585 n
O5 Sc2 O12 159.5(5) 1_555 2_655 n
O5 Sc2 O25 98.9(4) 1_555 -1_676 n
O9 Sc2 O12 83.3(4) -2_585 2_655 n
O9 Sc2 O25 171.2(5) -2_585 -1_676 n
O12 Sc2 O25 90.6(4) 2_655 -1_676 n
Sc2 O3 Sc2 121.83(30) 1_555 2_645 n
Sc2 O5 C30 140.1(6) 1_555 1_555 n
Sc1 O6 C13 131.5(6) 1_555 1_555 n
Sc1 O7 Sc1 121.38(27) 1_555 2_545 n
Sc2 O9 C4 138.1(10) -2_586 1_555 n
Sc2 O12 C30 123.0(6) 2_645 1_555 n
Sc1 O14 C13 131.0(5) 2_555 1_555 n
Sc1 O18 C22 120.0(7) 2_545 1_555 n
Sc1 O24 C22 134.0(8) 1_555 1_555 n
Sc2 O25 C4 139.1(8) -1_676 1_555 n
O9 C4 O25 116.2(7) 1_555 1_555 n
O9 C4 C19 129.3(7) 1_555 1_555 n
O25 C4 C19 108.7(6) 1_555 1_555 n
C10 C8 C20 124.12(24) 1_555 1_555 n
C8 C10 C27 115.68(23) 1_555 1_555 n
C17 C11 C19 123.86(29) 1_555 1_555 n
O6 C13 O14 129.6(5) 1_555 1_555 n
O6 C13 C16 122.8(5) 1_555 1_555 n
O14 C13 C16 107.3(4) 1_555 1_555 n
C16 C15 C21 115.62(23) 1_555 1_555 n
C13 C16 C15 115.06(30) 1_555 1_555 n
C13 C16 C17 120.78(31) 1_555 1_555 n
C15 C16 C17 124.15(25) 1_555 1_555 n
C11 C17 C16 115.73(23) 1_555 1_555 n
C4 C19 C11 113.39(31) 1_555 1_555 n
C4 C19 C21 130.82(31) 1_555 1_555 n
C11 C19 C21 115.73(21) 1_555 1_555 n
C8 C20 C22 126.17(32) 1_555 1_555 n
C8 C20 C23 115.70(22) 1_555 1_555 n
C22 C20 C23 117.78(34) 1_555 1_555 n
C15 C21 C19 124.12(23) 1_555 1_555 n
O18 C22 O24 116.3(5) 1_555 1_555 n
O18 C22 C20 125.3(5) 1_555 1_555 n
O24 C22 C20 117.8(5) 1_555 1_555 n
C20 C23 C28 123.76(24) 1_555 1_555 n
C10 C27 C28 123.97(25) 1_555 1_555 n
C10 C27 C30 124.6(4) 1_555 1_555 n
C28 C27 C30 111.27(33) 1_555 1_555 n
C23 C28 C27 115.22(28) 1_555 1_555 n
O5 C30 O12 120.7(6) 1_555 1_555 n
O5 C30 C27 115.9(5) 1_555 1_555 n
O12 C30 C27 120.8(5) 1_555 1_555 n

loop_
_geom_bond_atom_site_label_1
_geom_bond_atom_site_label_2
_geom_bond_distance
_geom_bond_site_symmetry_2
_geom_bond_publ_flag
Sc1 Sc1 3.6590(5) 2_545 n
Sc1 Sc1 3.6590(5) 2_555 n
Sc1 O6 2.079(5) 1_555 n
Sc1 O7 2.099(5) 1_555 n
Sc1 O7 2.098(5) 2_555 n
Sc1 O14 2.082(5) 2_545 n
Sc1 O18 2.090(5) 2_555 n
Sc1 O24 2.091(4) 1_555 n
Sc1 C22 2.947(8) 2_555 n
Sc2 Sc2 3.6649(9) 2_645 n
Sc2 Sc2 3.6649(9) 2_655 n
Sc2 O3 2.100(5) 1_555 n
Sc2 O3 2.094(5) 2_655 n
Sc2 O5 2.093(5) 1_555 n
Sc2 O9 2.137(10) -2_574 n
Sc2 O12 2.093(5) 2_655 n
Sc2 O25 2.090(5) -1_676 n
O3 Sc2 2.100(5) 1_555 n
O3 Sc2 2.094(5) 2_645 n
O5 Sc2 2.093(5) 1_555 n
O5 C30 1.279(5) 1_555 n
O6 Sc1 2.079(5) 1_555 n
O6 C13 1.274(5) 1_555 n
O7 Sc1 2.099(5) 1_555 n
O7 Sc1 2.098(5) 2_545 n
O9 Sc2 2.137(10) -2_575 n
O9 O25 2.169(10) 1_555 n
O9 C4 1.280(6) 1_555 n
O12 Sc2 2.093(5) 2_645 n
O12 C30 1.283(5) 1_555 n
O14 Sc1 2.082(5) 2_555 n
O14 C13 1.272(5) 1_555 n
O18 Sc1 2.090(5) 2_545 n
O18 O24 2.180(8) 1_555 n
O18 C22 1.281(5) 1_555 n
O24 Sc1 2.091(4) 1_555 n
O24 O18 2.180(8) 1_555 n
O24 C22 1.285(5) 1_555 n
O25 Sc2 2.090(5) -1_676 n
O25 O9 2.169(10) 1_555 n
O25 C4 1.274(5) 1_555 n
C4 O9 1.280(6) 1_555 n
C4 O25 1.274(5) 1_555 n
C4 C19 1.4919(22) 1_555 n
C8 C10 1.3908(21) 1_555 n
C8 C20 1.3927(23) 1_555 n
C10 C8 1.3908(21) 1_555 n
C10 C27 1.3919(22) 1_555 n
C11 C17 1.3907(25) 1_555 n
C11 C19 1.3926(21) 1_555 n
C13 O6 1.274(5) 1_555 n
C13 O14 1.272(5) 1_555 n
C13 C16 1.4913(24) 1_555 n
C15 C16 1.3918(21) 1_555 n
C15 C21 1.3908(22) 1_555 n
C16 C13 1.4913(24) 1_555 n
C16 C15 1.3918(21) 1_555 n
C16 C17 1.3918(21) 1_555 n
C17 C11 1.3907(25) 1_555 n
C17 C16 1.3918(21) 1_555 n
C19 C4 1.4919(22) 1_555 n
C19 C11 1.3926(21) 1_555 n
C19 C21 1.3918(21) 1_555 n
C20 C8 1.3927(23) 1_555 n
C20 C22 1.4920(25) 1_555 n
C20 C23 1.3922(21) 1_555 n
C21 C15 1.3908(22) 1_555 n
C21 C19 1.3918(21) 1_555 n
C22 Sc1 2.947(8) 2_545 n
C22 O18 1.281(5) 1_555 n
C22 O24 1.285(5) 1_555 n
C22 C20 1.4920(25) 1_555 n
C23 C20 1.3922(21) 1_555 n
C23 C28 1.3914(22) 1_555 n
C27 C10 1.3919(22) 1_555 n
C27 C28 1.3922(25) 1_555 n
C27 C30 1.4914(24) 1_555 n
C28 C23 1.3914(22) 1_555 n
C28 C27 1.3922(25) 1_555 n
C30 O5 1.279(5) 1_555 n
C30 O12 1.283(5) 1_555 n
C30 C27 1.4914(24) 1_555 n
